data_4329858
loop_
_publ_author_name
'Alasdair P. M. Robertson'
'Mairi F. Haddow'
'Ian Manners'

_publ_section_title
;
 Synthesis and the Thermal and Catalytic Dehydrogenation Reactions of
 Amine-Thioboranes
;
_journal_name_full 'Inorganic Chemistry'
_journal_page_first 8254
_journal_page_last 8264
_journal_paper_doi 10.1021/ic3008188
_journal_volume 51
_journal_year 2012
_chemical_formula_moiety 'C9 H11 B F5 N S'
_chemical_formula_sum 'C9 H11 B F5 N S'
_chemical_formula_weight 271.06
_chemical_name_systematic
; 
 ? 
;
_space_group_IT_number 14
_symmetry_cell_setting monoclinic
_symmetry_space_group_name_Hall '-P 2ybc'
_symmetry_space_group_name_H-M 'P 1 21/c 1'
_atom_sites_solution_hydrogens geom
_atom_sites_solution_primary direct
_atom_sites_solution_secondary difmap
_audit_creation_method SHELXL-97
_cell_angle_alpha 90.00
_cell_angle_beta 116.6790(10)
_cell_angle_gamma 90.00
_cell_formula_units_Z 4
_cell_length_a 10.6164(2)
_cell_length_b 11.1326(2)
_cell_length_c 10.9813(3)
_cell_measurement_reflns_used 9934
_cell_measurement_temperature 100(2)
_cell_measurement_theta_max 27.61
_cell_measurement_theta_min 2.77
_cell_volume 1159.68(4)
_computing_cell_refinement 'Bruker Apex II'
_computing_data_collection 'Bruker Apex II'
_computing_data_reduction 'Bruker SAINT'
_computing_molecular_graphics 'Bruker ShelXTL'
_computing_publication_material 'Bruker ShelXTL'
_computing_structure_refinement 'SHELXL-97 (Sheldrick, 2008)'
_computing_structure_solution 'SHELXS-97 (Sheldrick, 2008)'
_diffrn_ambient_temperature 100(2)
_diffrn_measured_fraction_theta_full 0.997
_diffrn_measured_fraction_theta_max 0.997
_diffrn_measurement_device_type 'Bruker Apex II kappa with CCD area detector'
_diffrn_measurement_method 'phi and omega scans'
_diffrn_radiation_monochromator graphite
_diffrn_radiation_source 'fine-focus sealed tube'
_diffrn_radiation_type MoK\a
_diffrn_radiation_wavelength 0.71073
_diffrn_reflns_av_R_equivalents 0.0232
_diffrn_reflns_av_sigmaI/netI 0.0130
_diffrn_reflns_limit_h_max 13
_diffrn_reflns_limit_h_min -13
_diffrn_reflns_limit_k_max 14
_diffrn_reflns_limit_k_min -14
_diffrn_reflns_limit_l_max 14
_diffrn_reflns_limit_l_min -13
_diffrn_reflns_number 21386
_diffrn_reflns_theta_full 27.62
_diffrn_reflns_theta_max 27.62
_diffrn_reflns_theta_min 2.15
_exptl_absorpt_coefficient_mu 0.319
_exptl_absorpt_correction_T_max 0.7456
_exptl_absorpt_correction_T_min 0.6716
_exptl_absorpt_correction_type multi-scan
_exptl_absorpt_process_details SADABS-2008/1
_exptl_crystal_colour colourless
_exptl_crystal_density_diffrn 1.553
_exptl_crystal_description lath
_exptl_crystal_F_000 552
_exptl_crystal_size_max 0.36
_exptl_crystal_size_mid 0.18
_exptl_crystal_size_min 0.06
_refine_diff_density_max 0.326
_refine_diff_density_min -0.201
_refine_diff_density_rms 0.041
_refine_ls_extinction_method none
_refine_ls_goodness_of_fit_ref 1.047
_refine_ls_hydrogen_treatment mixed
_refine_ls_matrix_type full
_refine_ls_number_parameters 163
_refine_ls_number_reflns 2696
_refine_ls_number_restraints 0
_refine_ls_restrained_S_all 1.047
_refine_ls_R_factor_all 0.0285
_refine_ls_R_factor_gt 0.0256
_refine_ls_shift/su_max 0.000
_refine_ls_shift/su_mean 0.000
_refine_ls_structure_factor_coef Fsqd
_refine_ls_weighting_details 'calc w=1/[\s^2^(Fo^2^)+(0.0313P)^2^+0.4959P] where P=(Fo^2^+2Fc^2^)/3'
_refine_ls_weighting_scheme calc
_refine_ls_wR_factor_gt 0.0665
_refine_ls_wR_factor_ref 0.0686
_reflns_number_gt 2465
_reflns_number_total 2696
_reflns_threshold_expression >2sigma(I)
_cod_data_source_file ic3008188_si_002_03.cif
_cod_data_source_block Me3NBH2SC6F5
_cod_database_code 4329858

loop_
_symmetry_equiv_pos_as_xyz
'x, y, z'
'-x, y+1/2, -z+1/2'
'-x, -y, -z'
'x, -y-1/2, z-1/2'

loop_
_atom_site_label
_atom_site_type_symbol
_atom_site_fract_x
_atom_site_fract_y
_atom_site_fract_z
_atom_site_U_iso_or_equiv
_atom_site_adp_type
_atom_site_occupancy
_atom_site_symmetry_multiplicity
_atom_site_calc_flag
_atom_site_refinement_flags
S1 S 0.72258(3) 0.18386(3) 0.01378(3) 0.02432(9) Uani 1 1 d .
B1 B 0.89277(14) 0.20855(11) 0.17812(15) 0.0228(3) Uani 1 1 d .
H1A H 0.8820(15) 0.1739(13) 0.2665(15) 0.027 Uiso 1 1 d .
H1B H 0.9767(15) 0.1665(13) 0.1583(15) 0.027 Uiso 1 1 d .
F1 F 0.49406(7) 0.36634(6) -0.03596(7) 0.02623(17) Uani 1 1 d .
F2 F 0.28714(7) 0.35556(6) 0.03994(8) 0.02736(17) Uani 1 1 d .
F3 F 0.26971(7) 0.16722(6) 0.18748(8) 0.02616(16) Uani 1 1 d .
F4 F 0.46259(7) -0.01487(6) 0.25726(7) 0.02244(15) Uani 1 1 d .
F5 F 0.66900(7) -0.00728(6) 0.18128(8) 0.02494(16) Uani 1 1 d .
N1 N 0.93285(10) 0.34925(8) 0.20826(10) 0.01746(19) Uani 1 1 d .
C1 C 0.59066(12) 0.18050(10) 0.07003(11) 0.0189(2) Uani 1 1 d .
C2 C 0.48972(12) 0.27049(10) 0.03612(11) 0.0199(2) Uani 1 1 d .
C3 C 0.38264(11) 0.26680(10) 0.07493(12) 0.0203(2) Uani 1 1 d .
C4 C 0.37384(11) 0.17084(10) 0.15014(12) 0.0194(2) Uani 1 1 d .
C5 C 0.47145(11) 0.07911(10) 0.18550(11) 0.0183(2) Uani 1 1 d .
C6 C 0.57754(11) 0.08470(10) 0.14552(11) 0.0185(2) Uani 1 1 d .
C7 C 1.06531(12) 0.35643(11) 0.33836(13) 0.0274(3) Uani 1 1 d .
H7A H 1.0941 0.4406 0.3587 0.041 Uiso 1 1 calc R
H7B H 1.1398 0.3110 0.3295 0.041 Uiso 1 1 calc R
H7C H 1.0491 0.3224 0.4124 0.041 Uiso 1 1 calc R
C8 C 0.95902(14) 0.40526(11) 0.09850(13) 0.0256(3) Uani 1 1 d .
H8A H 0.8734 0.4000 0.0117 0.038 Uiso 1 1 calc R
H8B H 1.0360 0.3628 0.0908 0.038 Uiso 1 1 calc R
H8C H 0.9849 0.4898 0.1208 0.038 Uiso 1 1 calc R
C9 C 0.82118(12) 0.41874(10) 0.22348(13) 0.0233(2) Uani 1 1 d .
H9A H 0.8547 0.5007 0.2532 0.035 Uiso 1 1 calc R
H9B H 0.7989 0.3798 0.2915 0.035 Uiso 1 1 calc R
H9C H 0.7364 0.4216 0.1358 0.035 Uiso 1 1 calc R

loop_
_atom_site_aniso_label
_atom_site_aniso_U_11
_atom_site_aniso_U_22
_atom_site_aniso_U_33
_atom_site_aniso_U_23
_atom_site_aniso_U_13
_atom_site_aniso_U_12
S1 0.02903(16) 0.02562(16) 0.02577(16) -0.00824(11) 0.01894(13) -0.00835(11)
B1 0.0219(6) 0.0142(5) 0.0348(7) 0.0007(5) 0.0150(5) 0.0000(5)
F1 0.0291(4) 0.0232(4) 0.0237(4) 0.0076(3) 0.0094(3) -0.0038(3)
F2 0.0199(3) 0.0226(3) 0.0336(4) 0.0053(3) 0.0067(3) 0.0043(3)
F3 0.0190(3) 0.0292(4) 0.0341(4) 0.0034(3) 0.0153(3) 0.0000(3)
F4 0.0258(3) 0.0184(3) 0.0246(4) 0.0040(3) 0.0126(3) -0.0026(3)
F5 0.0256(3) 0.0177(3) 0.0347(4) 0.0005(3) 0.0164(3) 0.0031(3)
N1 0.0177(4) 0.0160(4) 0.0213(5) 0.0019(3) 0.0112(4) 0.0006(3)
C1 0.0199(5) 0.0194(5) 0.0181(5) -0.0044(4) 0.0091(4) -0.0055(4)
C2 0.0220(5) 0.0182(5) 0.0164(5) 0.0009(4) 0.0058(4) -0.0051(4)
C3 0.0164(5) 0.0182(5) 0.0207(5) 0.0004(4) 0.0034(4) 0.0003(4)
C4 0.0148(5) 0.0226(5) 0.0203(5) -0.0015(4) 0.0075(4) -0.0033(4)
C5 0.0204(5) 0.0165(5) 0.0169(5) -0.0001(4) 0.0073(4) -0.0044(4)
C6 0.0184(5) 0.0160(5) 0.0199(5) -0.0029(4) 0.0076(4) -0.0012(4)
C7 0.0208(5) 0.0261(6) 0.0283(6) 0.0036(5) 0.0049(5) -0.0019(5)
C8 0.0339(6) 0.0222(6) 0.0284(6) -0.0004(5) 0.0210(5) -0.0066(5)
C9 0.0227(5) 0.0205(5) 0.0304(6) -0.0041(5) 0.0152(5) 0.0011(4)

loop_
_atom_type_symbol
_atom_type_description
_atom_type_scat_dispersion_real
_atom_type_scat_dispersion_imag
_atom_type_scat_source
C C 0.0033 0.0016 'International Tables Vol C Tables 4.2.6.8 and 6.1.1.4'
H H 0.0000 0.0000 'International Tables Vol C Tables 4.2.6.8 and 6.1.1.4'
B B 0.0013 0.0007 'International Tables Vol C Tables 4.2.6.8 and 6.1.1.4'
N N 0.0061 0.0033 'International Tables Vol C Tables 4.2.6.8 and 6.1.1.4'
F F 0.0171 0.0103 'International Tables Vol C Tables 4.2.6.8 and 6.1.1.4'
S S 0.1246 0.1234 'International Tables Vol C Tables 4.2.6.8 and 6.1.1.4'

loop_
_geom_angle_atom_site_label_1
_geom_angle_atom_site_label_2
_geom_angle_atom_site_label_3
_geom_angle
C1 S1 B1 103.54(6)
N1 B1 S1 112.45(8)
N1 B1 H1A 106.4(8)
S1 B1 H1A 110.8(8)
N1 B1 H1B 106.7(8)
S1 B1 H1B 104.8(8)
H1A B1 H1B 115.9(11)
C9 N1 C8 108.72(9)
C9 N1 C7 108.73(9)
C8 N1 C7 108.34(9)
C9 N1 B1 112.15(8)
C8 N1 B1 111.54(9)
C7 N1 B1 107.24(9)
C2 C1 C6 116.06(10)
C2 C1 S1 121.86(9)
C6 C1 S1 122.01(9)
F1 C2 C3 117.16(10)
F1 C2 C1 120.31(10)
C3 C2 C1 122.53(10)
F2 C3 C4 119.74(10)
F2 C3 C2 120.65(10)
C4 C3 C2 119.60(10)
F3 C4 C3 119.55(10)
F3 C4 C5 120.62(10)
C3 C4 C5 119.83(10)
F4 C5 C4 120.10(10)
F4 C5 C6 120.34(10)
C4 C5 C6 119.55(10)
F5 C6 C5 117.28(10)
F5 C6 C1 120.30(10)
C5 C6 C1 122.42(10)
N1 C7 H7A 109.5
N1 C7 H7B 109.5
H7A C7 H7B 109.5
N1 C7 H7C 109.5
H7A C7 H7C 109.5
H7B C7 H7C 109.5
N1 C8 H8A 109.5
N1 C8 H8B 109.5
H8A C8 H8B 109.5
N1 C8 H8C 109.5
H8A C8 H8C 109.5
H8B C8 H8C 109.5
N1 C9 H9A 109.5
N1 C9 H9B 109.5
H9A C9 H9B 109.5
N1 C9 H9C 109.5
H9A C9 H9C 109.5
H9B C9 H9C 109.5

loop_
_geom_bond_atom_site_label_1
_geom_bond_atom_site_label_2
_geom_bond_distance
S1 C1 1.7667(11)
S1 B1 1.9155(14)
B1 N1 1.6178(15)
B1 H1A 1.096(15)
B1 H1B 1.111(15)
F1 C2 1.3417(13)
F2 C3 1.3425(13)
F3 C4 1.3412(13)
F4 C5 1.3382(12)
F5 C6 1.3429(13)
N1 C9 1.4866(14)
N1 C8 1.4898(14)
N1 C7 1.4903(15)
C1 C2 1.3901(16)
C1 C6 1.3956(15)
C2 C3 1.3822(16)
C3 C4 1.3789(16)
C4 C5 1.3807(16)
C5 C6 1.3817(16)
C7 H7A 0.9800
C7 H7B 0.9800
C7 H7C 0.9800
C8 H8A 0.9800
C8 H8B 0.9800
C8 H8C 0.9800
C9 H9A 0.9800
C9 H9B 0.9800
C9 H9C 0.9800

loop_
_geom_torsion_atom_site_label_1
_geom_torsion_atom_site_label_2
_geom_torsion_atom_site_label_3
_geom_torsion_atom_site_label_4
_geom_torsion
C1 S1 B1 N1 -92.33(9)
S1 B1 N1 C9 60.16(11)
S1 B1 N1 C8 -62.07(11)
S1 B1 N1 C7 179.47(8)
B1 S1 C1 C2 112.28(10)
B1 S1 C1 C6 -70.84(10)
C6 C1 C2 F1 179.79(9)
S1 C1 C2 F1 -3.15(15)
C6 C1 C2 C3 0.39(16)
S1 C1 C2 C3 177.45(9)
F1 C2 C3 F2 0.63(16)
C1 C2 C3 F2 -179.94(10)
F1 C2 C3 C4 -179.47(10)
C1 C2 C3 C4 -0.04(17)
F2 C3 C4 F3 0.05(16)
C2 C3 C4 F3 -179.85(10)
F2 C3 C4 C5 179.60(10)
C2 C3 C4 C5 -0.30(17)
F3 C4 C5 F4 0.25(16)
C3 C4 C5 F4 -179.30(10)
F3 C4 C5 C6 179.82(10)
C3 C4 C5 C6 0.27(16)
F4 C5 C6 F5 0.22(15)
C4 C5 C6 F5 -179.36(10)
F4 C5 C6 C1 179.67(10)
C4 C5 C6 C1 0.09(17)
C2 C1 C6 F5 179.02(9)
S1 C1 C6 F5 1.97(15)
C2 C1 C6 C5 -0.41(16)
S1 C1 C6 C5 -177.47(8)
